data_7236622
loop_
_publ_author_name
'W\;ec\/lawski, Marek K.'
'Jake\<sov\'a, Marie'
'Charyton, Martyna'
'Demitri, Nicola'
'Koszarna, Beata'
'Oppelt, Kerstin'
'Sariciftci, Serdar'
'Gryko, Daniel T.'
'G\/lowacki, Eric Daniel'

_publ_section_title
;
 Biscoumarin-containing acenes as stable organic semiconductors for
 photocatalytic oxygen reduction to hydrogen peroxide
;
_journal_issue 39
_journal_name_full 'J. Mater. Chem. A'
_journal_page_first 20780
_journal_paper_doi 10.1039/C7TA05882A
_journal_volume 5
_journal_year 2017
_chemical_formula_moiety 'C38 H16 O4'
_chemical_formula_sum 'C38 H16 O4'
_chemical_formula_weight 536.51
_space_group_crystal_system triclinic
_space_group_IT_number 2
_space_group_name_Hall '-P 1'
_space_group_name_H-M_alt 'P -1'
_atom_sites_solution_hydrogens geom
_atom_sites_solution_primary direct
_atom_sites_solution_secondary difmap
_audit_creation_method SHELXL-2014/7
_audit_update_record
;
2017-02-07 deposited with the CCDC.
2017-09-05 downloaded from the CCDC.
;
_cell_angle_alpha 92.78(3)
_cell_angle_beta 92.17(3)
_cell_angle_gamma 93.76(3)
_cell_formula_units_Z 3
_cell_length_a 3.798(1)
_cell_length_b 16.829(3)
_cell_length_c 26.367(5)
_cell_measurement_reflns_used 533
_cell_measurement_temperature 100(2)
_cell_measurement_theta_max 28.227
_cell_measurement_theta_min 0.762
_cell_volume 1678.3(6)
_computing_cell_refinement 'XDS (Kabsch, 2010)'
_computing_data_collection 'Elettra XRD1 Data Collection SW'
_computing_data_reduction 'XDS (Kabsch, 2010)'
_computing_molecular_graphics 'Ortep3 for Windows - PyMol'
_computing_publication_material 'enCIFer - publCIF'
_computing_structure_refinement 'SHELXL-2014 (Sheldrick, 2013)'
_computing_structure_solution 'Sir2014 (Burla, 2015)'
_diffrn_ambient_temperature 100(2)
_diffrn_measured_fraction_theta_full 0.978
_diffrn_measured_fraction_theta_max 0.973
_diffrn_measurement_device_type
;
'Huber 4-circles Kappa Goniometer, Pilatus 2M detector'
;
_diffrn_measurement_method 'Rotating crystal'
_diffrn_radiation_type Synchrotron
_diffrn_radiation_wavelength 0.700
_diffrn_reflns_av_R_equivalents 0.0464
_diffrn_reflns_av_unetI/netI 0.0696
_diffrn_reflns_Laue_measured_fraction_full 0.978
_diffrn_reflns_Laue_measured_fraction_max 0.973
_diffrn_reflns_limit_h_max 5
_diffrn_reflns_limit_h_min -5
_diffrn_reflns_limit_k_max 22
_diffrn_reflns_limit_k_min -22
_diffrn_reflns_limit_l_max 35
_diffrn_reflns_limit_l_min 0
_diffrn_reflns_number 39146
_diffrn_reflns_point_group_measured_fraction_full 0.978
_diffrn_reflns_point_group_measured_fraction_max 0.973
_diffrn_reflns_theta_full 24.835
_diffrn_reflns_theta_max 28.227
_diffrn_reflns_theta_min 0.762
_diffrn_source 'Elettra Synchrotron - XRD1 BL'
_diffrn_standards_decay_% 0
_diffrn_standards_interval_count 0
_diffrn_standards_number 0
_exptl_absorpt_coefficient_mu 0.099
_exptl_absorpt_correction_type none
_exptl_crystal_colour Red
_exptl_crystal_density_diffrn 1.593
_exptl_crystal_description 'Thin plate'
_exptl_crystal_F_000 828
_exptl_crystal_size_max 0.200
_exptl_crystal_size_mid 0.080
_exptl_crystal_size_min 0.010
_refine_diff_density_max 0.789
_refine_diff_density_min -0.484
_refine_diff_density_rms 0.094
_refine_ls_extinction_coef 0.022(3)
_refine_ls_extinction_expression Fc^*^=kFc[1+0.001xFc^2^\l^3^/sin(2\q)]^-1/4^
_refine_ls_extinction_method 'SHELXL-2014/7 (Sheldrick 2014'
_refine_ls_goodness_of_fit_ref 1.050
_refine_ls_hydrogen_treatment constr
_refine_ls_matrix_type full
_refine_ls_number_parameters 569
_refine_ls_number_reflns 8429
_refine_ls_number_restraints 0
_refine_ls_restrained_S_all 1.050
_refine_ls_R_factor_all 0.0693
_refine_ls_R_factor_gt 0.0662
_refine_ls_shift/su_max 0.001
_refine_ls_shift/su_mean 0.000
_refine_ls_structure_factor_coef Fsqd
_refine_ls_weighting_details 'w=1/[\s^2^(Fo^2^)+(0.0770P)^2^+1.6664P] where P=(Fo^2^+2Fc^2^)/3'
_refine_ls_weighting_scheme calc
_refine_ls_wR_factor_gt 0.1780
_refine_ls_wR_factor_ref 0.1811
_reflns_Friedel_coverage 0.000
_reflns_number_gt 7734
_reflns_number_total 8429
_reflns_threshold_expression 'I > 2\s(I)'
_cod_data_source_file c7ta05882a2.cif
_cod_data_source_block 10at100K
_cod_database_code 7236622
_shelx_shelxl_version_number 2014/7
_shelx_space_group_comment
;
The symmetry employed for this shelxl refinement is uniquely defined
by the following loop, which should always be used as a source of
symmetry information in preference to the above space-group names.
They are only intended as comments.
;
_shelx_estimated_absorpt_t_min 0.981
_shelx_estimated_absorpt_t_max 0.999

loop_
_space_group_symop_operation_xyz
'x, y, z'
'-x, -y, -z'

loop_
_atom_site_label
_atom_site_type_symbol
_atom_site_fract_x
_atom_site_fract_y
_atom_site_fract_z
_atom_site_U_iso_or_equiv
_atom_site_adp_type
_atom_site_occupancy
_atom_site_site_symmetry_order
_atom_site_calc_flag
_atom_site_refinement_flags_posn
_atom_site_refinement_flags_adp
O2_1 O 0.2406(3) 0.44067(6) 0.95061(4) 0.0132(2) Uani 1 1 d . .
O2A_1 O 1.0964(3) 0.55544(6) 0.71836(4) 0.0135(2) Uani 1 1 d . .
O1_1 O 0.1840(4) 0.31217(7) 0.95832(4) 0.0190(3) Uani 1 1 d . .
O1A_1 O 1.1439(3) 0.68386(7) 0.70993(4) 0.0189(3) Uani 1 1 d . .
C3A_1 C 1.0651(4) 0.41495(9) 0.71877(5) 0.0120(3) Uani 1 1 d . .
H3A_1 H 1.1961 0.4133 0.6888 0.014 Uiso 1 1 calc R U
C9_1 C 0.7753(4) 0.57034(8) 0.81040(5) 0.0100(3) Uani 1 1 d . .
C3_1 C 0.2670(4) 0.58093(9) 0.94977(5) 0.0122(3) Uani 1 1 d . .
H3_1 H 0.1406 0.5825 0.9802 0.015 Uiso 1 1 calc R U
C4_1 C 0.3753(4) 0.65030(9) 0.92780(5) 0.0117(3) Uani 1 1 d . .
H4_1 H 0.3171 0.6998 0.9430 0.014 Uiso 1 1 calc R U
C5_1 C 0.5714(4) 0.65010(9) 0.88309(5) 0.0109(3) Uani 1 1 d . .
C5A_1 C 0.7482(4) 0.34598(8) 0.78457(5) 0.0107(3) Uani 1 1 d . .
C12A_1 C 0.5398(4) 0.19871(9) 0.77719(6) 0.0135(3) Uani 1 1 d . .
C12_1 C 0.7323(4) 0.79938(9) 0.88724(6) 0.0137(3) Uani 1 1 d . .
C11A_1 C 0.8263(4) 0.49276(8) 0.78762(5) 0.0099(3) Uani 1 1 d . .
C4A_1 C 0.9470(4) 0.34553(9) 0.74006(5) 0.0124(3) Uani 1 1 d . .
H4A_1 H 1.0000 0.2959 0.7245 0.015 Uiso 1 1 calc R U
C16_1 C 0.7429(4) 0.81037(9) 0.94097(6) 0.0163(3) Uani 1 1 d . .
H16_1 H 0.7377 0.7650 0.9611 0.020 Uiso 1 1 calc R U
C2A_1 C 0.9891(4) 0.48790(9) 0.74197(5) 0.0112(3) Uani 1 1 d . .
C10A_1 C 0.7114(4) 0.42075(8) 0.80989(5) 0.0101(3) Uani 1 1 d . .
C11_1 C 0.5074(4) 0.50326(8) 0.88095(5) 0.0104(3) Uani 1 1 d . .
C2_1 C 0.3458(4) 0.50803(9) 0.92674(5) 0.0112(3) Uani 1 1 d . .
C13A_1 C 0.4546(4) 0.12866(9) 0.80331(6) 0.0166(3) Uani 1 1 d . .
C1_1 C 0.2914(4) 0.36409(9) 0.93176(5) 0.0125(3) Uani 1 1 d . .
C6A_1 C 0.5956(4) 0.27444(9) 0.80618(5) 0.0120(3) Uani 1 1 d . .
C7_1 C 0.8143(4) 0.71652(9) 0.80935(6) 0.0123(3) Uani 1 1 d . .
C7A_1 C 0.4869(4) 0.27924(9) 0.85700(5) 0.0122(3) Uani 1 1 d . .
C9A_1 C 0.5544(4) 0.42558(8) 0.85793(5) 0.0102(3) Uani 1 1 d . .
C17A_1 C 0.4635(5) 0.11813(10) 0.69761(6) 0.0211(3) Uani 1 1 d . .
H17A_1 H 0.4577 0.1149 0.6615 0.025 Uiso 1 1 calc R U
C1A_1 C 1.0365(4) 0.63204(9) 0.73645(5) 0.0129(3) Uani 1 1 d . .
C16A_1 C 0.5290(4) 0.19122(9) 0.72319(6) 0.0161(3) Uani 1 1 d . .
H16A_1 H 0.5677 0.2375 0.7044 0.019 Uiso 1 1 calc R U
C6_1 C 0.7069(4) 0.72189(9) 0.86020(5) 0.0117(3) Uani 1 1 d . .
C8_1 C 0.8656(4) 0.63953(9) 0.78550(5) 0.0114(3) Uani 1 1 d . .
C14A_1 C 0.4054(5) 0.13477(9) 0.85650(6) 0.0189(3) Uani 1 1 d . .
H14A_1 H 0.3715 0.0875 0.8745 0.023 Uiso 1 1 calc R U
C15A_1 C 0.4060(4) 0.20673(9) 0.88200(6) 0.0163(3) Uani 1 1 d . .
H15A_1 H 0.3522 0.2092 0.9169 0.020 Uiso 1 1 calc R U
C15_1 C 0.8631(4) 0.78839(9) 0.78238(6) 0.0169(3) Uani 1 1 d . .
H15_1 H 0.9225 0.7852 0.7477 0.020 Uiso 1 1 calc R U
C13_1 C 0.7774(4) 0.86891(9) 0.85903(6) 0.0169(3) Uani 1 1 d . .
C10_1 C 0.6175(4) 0.57527(8) 0.85839(5) 0.0099(3) Uani 1 1 d . .
C14_1 C 0.8252(5) 0.86065(9) 0.80585(6) 0.0187(3) Uani 1 1 d . .
H14_1 H 0.8308 0.9067 0.7864 0.022 Uiso 1 1 calc R U
C8A_1 C 0.4549(4) 0.35630(9) 0.88226(5) 0.0114(3) Uani 1 1 d . .
C19A_1 C 0.3979(5) 0.05408(10) 0.77598(7) 0.0223(3) Uani 1 1 d . .
H19A_1 H 0.3540 0.0071 0.7940 0.027 Uiso 1 1 calc R U
C17_1 C 0.7605(5) 0.88544(10) 0.96461(6) 0.0212(3) Uani 1 1 d . .
H17_1 H 0.7656 0.8911 1.0007 0.025 Uiso 1 1 calc R U
C19_1 C 0.7881(5) 0.94523(10) 0.88419(7) 0.0216(3) Uani 1 1 d . .
H19_1 H 0.8075 0.9914 0.8649 0.026 Uiso 1 1 calc R U
C18A_1 C 0.4054(5) 0.04864(10) 0.72396(7) 0.0251(4) Uani 1 1 d . .
H18A_1 H 0.3715 -0.0018 0.7060 0.030 Uiso 1 1 calc R U
C18_1 C 0.7711(5) 0.95372(10) 0.93591(7) 0.0242(4) Uani 1 1 d . .
H18_1 H 0.7664 1.0052 0.9522 0.029 Uiso 1 1 calc R U
O2_2 O 0.6297(3) 0.42550(7) 0.61652(4) 0.0167(2) Uani 1 1 d . .
O1_2 O 0.6645(4) 0.29689(7) 0.62193(4) 0.0253(3) Uani 1 1 d . .
C2_2 C 0.6931(4) 0.49610(9) 0.59361(5) 0.0128(3) Uani 1 1 d . .
C10_2 C 0.9137(4) 0.57354(9) 0.52587(5) 0.0116(3) Uani 1 1 d . .
C11_2 C 0.8481(4) 0.49829(9) 0.54723(5) 0.0113(3) Uani 1 1 d . .
C4_2 C 0.6510(4) 0.63747(9) 0.59793(5) 0.0149(3) Uani 1 1 d . .
H4_2 H 0.5732 0.6840 0.6147 0.018 Uiso 1 1 calc R U
C3_2 C 0.5850(4) 0.56488(10) 0.61861(5) 0.0146(3) Uani 1 1 d . .
H3_2 H 0.4669 0.5615 0.6496 0.018 Uiso 1 1 calc R U
C9_2 C 1.0618(4) 0.57523(9) 0.47717(5) 0.0118(3) Uani 1 1 d . .
C5_2 C 0.8327(4) 0.64459(9) 0.55210(5) 0.0131(3) Uani 1 1 d . .
C8_2 C 1.1002(4) 0.64697(9) 0.45310(5) 0.0150(3) Uani 1 1 d . .
C7_2 C 0.9960(4) 0.71979(9) 0.47766(6) 0.0164(3) Uani 1 1 d . .
C1_2 C 0.7327(5) 0.35305(10) 0.59653(6) 0.0177(3) Uani 1 1 d . .
C16_2 C 0.9096(5) 0.80733(10) 0.61016(6) 0.0202(3) Uani 1 1 d . .
H16_2 H 0.9661 0.7639 0.6300 0.024 Uiso 1 1 calc R U
C6_2 C 0.9059(4) 0.72005(9) 0.52930(6) 0.0160(3) Uani 1 1 d . .
C14_2 C 0.8541(5) 0.85813(10) 0.47434(7) 0.0220(3) Uani 1 1 d . .
H14_2 H 0.7988 0.9019 0.4548 0.026 Uiso 1 1 calc R U
C13_2 C 0.8231(5) 0.86421(10) 0.52799(7) 0.0206(3) Uani 1 1 d . .
C15_2 C 0.9609(5) 0.79125(10) 0.45058(6) 0.0197(3) Uani 1 1 d . .
H15_2 H 1.0132 0.7915 0.4156 0.024 Uiso 1 1 calc R U
C12_2 C 0.8724(4) 0.79588(9) 0.55651(6) 0.0176(3) Uani 1 1 d . .
C19_2 C 0.7660(5) 0.93777(10) 0.55358(7) 0.0254(4) Uani 1 1 d . .
H19_2 H 0.7162 0.9823 0.5344 0.030 Uiso 1 1 calc R U
C17_2 C 0.8651(5) 0.88048(11) 0.63386(7) 0.0251(4) Uani 1 1 d . .
H17_2 H 0.8912 0.8869 0.6698 0.030 Uiso 1 1 calc R U
C18_2 C 0.7814(5) 0.94583(11) 0.60544(8) 0.0276(4) Uani 1 1 d . .
H18_2 H 0.7360 0.9951 0.6222 0.033 Uiso 1 1 calc R U

loop_
_atom_site_aniso_label
_atom_site_aniso_U_11
_atom_site_aniso_U_22
_atom_site_aniso_U_33
_atom_site_aniso_U_23
_atom_site_aniso_U_13
_atom_site_aniso_U_12
O2_1 0.0172(5) 0.0149(5) 0.0077(5) 0.0025(4) 0.0031(4) 0.0005(4)
O2A_1 0.0170(5) 0.0150(5) 0.0088(5) 0.0030(4) 0.0037(4) 0.0008(4)
O1_1 0.0292(7) 0.0170(5) 0.0114(5) 0.0046(4) 0.0060(4) -0.0010(5)
O1A_1 0.0277(7) 0.0177(5) 0.0116(5) 0.0050(4) 0.0057(4) -0.0012(5)
C3A_1 0.0109(6) 0.0181(7) 0.0072(6) -0.0002(5) -0.0004(5) 0.0033(5)
C9_1 0.0090(6) 0.0136(6) 0.0074(6) 0.0014(5) -0.0015(5) 0.0009(5)
C3_1 0.0114(7) 0.0184(7) 0.0069(6) 0.0003(5) 0.0004(5) 0.0024(5)
C4_1 0.0107(6) 0.0161(6) 0.0083(6) -0.0006(5) -0.0008(5) 0.0020(5)
C5_1 0.0104(6) 0.0146(6) 0.0078(6) 0.0013(5) -0.0015(5) 0.0019(5)
C5A_1 0.0108(6) 0.0137(6) 0.0077(6) 0.0016(5) -0.0027(5) 0.0024(5)
C12A_1 0.0112(7) 0.0138(6) 0.0156(7) 0.0006(5) -0.0008(5) 0.0027(5)
C12_1 0.0109(7) 0.0139(6) 0.0162(7) -0.0003(5) -0.0012(5) 0.0013(5)
C11A_1 0.0097(6) 0.0135(6) 0.0064(6) 0.0013(5) -0.0014(5) 0.0016(5)
C4A_1 0.0120(7) 0.0164(6) 0.0089(6) -0.0006(5) -0.0018(5) 0.0041(5)
C16_1 0.0144(7) 0.0185(7) 0.0156(7) -0.0020(5) -0.0004(5) 0.0012(5)
C2A_1 0.0104(6) 0.0154(6) 0.0080(6) 0.0024(5) -0.0005(5) 0.0014(5)
C10A_1 0.0088(6) 0.0145(6) 0.0073(6) 0.0016(5) -0.0005(5) 0.0019(5)
C11_1 0.0107(6) 0.0144(6) 0.0061(6) 0.0013(5) -0.0014(5) 0.0013(5)
C2_1 0.0105(6) 0.0154(6) 0.0078(6) 0.0029(5) -0.0005(5) 0.0001(5)
C13A_1 0.0149(7) 0.0140(7) 0.0208(7) 0.0010(5) 0.0013(6) 0.0016(5)
C1_1 0.0136(7) 0.0148(6) 0.0091(6) 0.0024(5) -0.0011(5) 0.0007(5)
C6A_1 0.0115(7) 0.0139(6) 0.0108(6) 0.0019(5) -0.0014(5) 0.0019(5)
C7_1 0.0111(6) 0.0134(6) 0.0125(6) 0.0023(5) -0.0007(5) 0.0006(5)
C7A_1 0.0108(7) 0.0140(6) 0.0119(6) 0.0026(5) -0.0005(5) 0.0014(5)
C9A_1 0.0092(6) 0.0147(6) 0.0067(6) 0.0015(5) -0.0016(5) 0.0013(5)
C17A_1 0.0224(8) 0.0218(8) 0.0186(7) -0.0045(6) -0.0002(6) 0.0024(6)
C1A_1 0.0136(7) 0.0154(6) 0.0096(6) 0.0013(5) -0.0007(5) -0.0003(5)
C16A_1 0.0146(7) 0.0174(7) 0.0162(7) -0.0003(5) 0.0004(5) 0.0021(5)
C6_1 0.0102(6) 0.0130(6) 0.0120(6) 0.0017(5) -0.0015(5) 0.0014(5)
C8_1 0.0108(6) 0.0144(6) 0.0092(6) 0.0022(5) -0.0006(5) 0.0009(5)
C14A_1 0.0220(8) 0.0141(7) 0.0213(8) 0.0058(6) 0.0043(6) 0.0014(6)
C15A_1 0.0181(7) 0.0162(7) 0.0155(7) 0.0046(5) 0.0039(6) 0.0025(6)
C15_1 0.0187(8) 0.0163(7) 0.0162(7) 0.0053(5) 0.0028(6) 0.0014(6)
C13_1 0.0151(7) 0.0146(7) 0.0212(7) 0.0006(5) 0.0008(6) 0.0014(5)
C10_1 0.0088(6) 0.0140(6) 0.0071(6) 0.0015(5) -0.0008(5) 0.0013(5)
C14_1 0.0204(8) 0.0138(7) 0.0226(8) 0.0053(6) 0.0028(6) 0.0014(6)
C8A_1 0.0111(7) 0.0142(6) 0.0090(6) 0.0022(5) -0.0015(5) 0.0017(5)
C19A_1 0.0251(9) 0.0138(7) 0.0278(8) -0.0002(6) 0.0032(7) -0.0007(6)
C17_1 0.0213(8) 0.0215(8) 0.0199(7) -0.0061(6) -0.0002(6) 0.0005(6)
C19_1 0.0205(8) 0.0142(7) 0.0301(9) -0.0001(6) 0.0024(7) 0.0014(6)
C18A_1 0.0265(9) 0.0167(7) 0.0312(9) -0.0062(6) 0.0027(7) -0.0009(6)
C18_1 0.0246(9) 0.0161(7) 0.0310(9) -0.0071(6) 0.0018(7) 0.0002(6)
O2_2 0.0214(6) 0.0203(5) 0.0082(5) 0.0016(4) 0.0022(4) -0.0026(4)
O1_2 0.0405(8) 0.0217(6) 0.0131(5) 0.0045(4) 0.0021(5) -0.0065(5)
C2_2 0.0110(7) 0.0189(7) 0.0082(6) 0.0014(5) -0.0001(5) -0.0013(5)
C10_2 0.0108(7) 0.0165(7) 0.0075(6) 0.0003(5) -0.0013(5) 0.0020(5)
C11_2 0.0102(6) 0.0166(7) 0.0068(6) -0.0007(5) -0.0011(5) 0.0008(5)
C4_2 0.0137(7) 0.0209(7) 0.0099(6) -0.0031(5) -0.0019(5) 0.0045(5)
C3_2 0.0117(7) 0.0243(7) 0.0077(6) -0.0024(5) 0.0013(5) 0.0013(5)
C9_2 0.0112(6) 0.0167(7) 0.0071(6) -0.0005(5) -0.0016(5) 0.0006(5)
C5_2 0.0138(7) 0.0172(7) 0.0082(6) -0.0007(5) -0.0023(5) 0.0030(5)
C8_2 0.0175(7) 0.0180(7) 0.0092(6) 0.0011(5) -0.0013(5) -0.0004(6)
C7_2 0.0186(8) 0.0175(7) 0.0131(7) 0.0013(5) -0.0015(5) 0.0007(6)
C1_2 0.0230(8) 0.0198(7) 0.0093(6) 0.0015(5) -0.0015(5) -0.0035(6)
C16_2 0.0221(8) 0.0202(7) 0.0179(7) -0.0014(6) -0.0013(6) 0.0015(6)
C6_2 0.0188(8) 0.0169(7) 0.0123(7) 0.0002(5) -0.0016(5) 0.0023(6)
C14_2 0.0230(8) 0.0195(7) 0.0240(8) 0.0053(6) -0.0018(6) 0.0023(6)
C13_2 0.0176(8) 0.0194(7) 0.0248(8) 0.0008(6) -0.0020(6) 0.0031(6)
C15_2 0.0213(8) 0.0211(7) 0.0168(7) 0.0044(6) -0.0018(6) 0.0010(6)
C12_2 0.0167(7) 0.0183(7) 0.0178(7) -0.0012(5) 0.0001(6) 0.0016(6)
C19_2 0.0251(9) 0.0197(8) 0.0317(9) 0.0008(6) 0.0014(7) 0.0050(7)
C17_2 0.0279(9) 0.0245(8) 0.0223(8) -0.0051(6) 0.0020(7) 0.0018(7)
C18_2 0.0286(10) 0.0208(8) 0.0334(9) -0.0051(7) 0.0051(7) 0.0042(7)

loop_
_atom_type_symbol
_atom_type_description
_atom_type_scat_dispersion_real
_atom_type_scat_dispersion_imag
_atom_type_scat_source
C C 0.0030 0.0016 'International Tables Vol C Tables 4.2.6.8 and 6.1.1.4'
H H 0.0000 0.0000 'International Tables Vol C Tables 4.2.6.8 and 6.1.1.4'
O O 0.0105 0.0059 'International Tables Vol C Tables 4.2.6.8 and 6.1.1.4'

loop_
_geom_angle_atom_site_label_1
_geom_angle_atom_site_label_2
_geom_angle_atom_site_label_3
_geom_angle
_geom_angle_site_symmetry_3
C2_1 O2_1 C1_1 123.68(12) .
C2A_1 O2A_1 C1A_1 123.84(12) .
C4A_1 C3A_1 C2A_1 118.92(13) .
C4A_1 C3A_1 H3A_1 120.5 .
C2A_1 C3A_1 H3A_1 120.5 .
C8_1 C9_1 C10_1 120.16(13) .
C8_1 C9_1 C11A_1 121.24(13) .
C10_1 C9_1 C11A_1 118.56(13) .
C4_1 C3_1 C2_1 119.01(13) .
C4_1 C3_1 H3_1 120.5 .
C2_1 C3_1 H3_1 120.5 .
C3_1 C4_1 C5_1 121.90(14) .
C3_1 C4_1 H4_1 119.0 .
C5_1 C4_1 H4_1 119.0 .
C10_1 C5_1 C4_1 117.25(13) .
C10_1 C5_1 C6_1 118.94(13) .
C4_1 C5_1 C6_1 123.70(13) .
C10A_1 C5A_1 C4A_1 117.13(13) .
C10A_1 C5A_1 C6A_1 118.98(13) .
C4A_1 C5A_1 C6A_1 123.84(13) .
C13A_1 C12A_1 C16A_1 117.06(14) .
C13A_1 C12A_1 C6A_1 118.89(13) .
C16A_1 C12A_1 C6A_1 123.73(14) .
C16_1 C12_1 C13_1 117.06(14) .
C16_1 C12_1 C6_1 123.91(14) .
C13_1 C12_1 C6_1 118.84(14) .
C2A_1 C11A_1 C10A_1 118.48(13) .
C2A_1 C11A_1 C9_1 118.64(13) .
C10A_1 C11A_1 C9_1 122.88(13) .
C3A_1 C4A_1 C5A_1 121.92(13) .
C3A_1 C4A_1 H4A_1 119.0 .
C5A_1 C4A_1 H4A_1 119.0 .
C17_1 C16_1 C12_1 121.41(15) .
C17_1 C16_1 H16_1 119.3 .
C12_1 C16_1 H16_1 119.3 .
O2A_1 C2A_1 C11A_1 120.72(13) .
O2A_1 C2A_1 C3A_1 117.17(12) .
C11A_1 C2A_1 C3A_1 122.06(13) .
C5A_1 C10A_1 C9A_1 120.63(13) .
C5A_1 C10A_1 C11A_1 120.80(13) .
C9A_1 C10A_1 C11A_1 118.56(13) .
C2_1 C11_1 C10_1 118.47(13) .
C2_1 C11_1 C9A_1 118.48(13) .
C10_1 C11_1 C9A_1 123.05(13) .
O2_1 C2_1 C11_1 120.93(13) .
O2_1 C2_1 C3_1 116.98(13) .
C11_1 C2_1 C3_1 122.03(13) .
C19A_1 C13A_1 C12A_1 120.07(15) .
C19A_1 C13A_1 C14A_1 120.37(15) .
C12A_1 C13A_1 C14A_1 119.44(14) .
O1_1 C1_1 O2_1 114.21(13) .
O1_1 C1_1 C8A_1 128.67(14) .
O2_1 C1_1 C8A_1 117.08(12) .
C7A_1 C6A_1 C5A_1 118.75(13) .
C7A_1 C6A_1 C12A_1 118.70(13) .
C5A_1 C6A_1 C12A_1 122.53(13) .
C6_1 C7_1 C15_1 118.89(14) .
C6_1 C7_1 C8_1 119.60(13) .
C15_1 C7_1 C8_1 121.49(13) .
C6A_1 C7A_1 C15A_1 118.86(14) .
C6A_1 C7A_1 C8A_1 119.68(13) .
C15A_1 C7A_1 C8A_1 121.45(13) .
C8A_1 C9A_1 C10A_1 120.32(13) .
C8A_1 C9A_1 C11_1 121.26(13) .
C10A_1 C9A_1 C11_1 118.42(13) .
C16A_1 C17A_1 C18A_1 121.00(16) .
C16A_1 C17A_1 H17A_1 119.5 .
C18A_1 C17A_1 H17A_1 119.5 .
O1A_1 C1A_1 O2A_1 114.25(13) .
O1A_1 C1A_1 C8_1 128.88(14) .
O2A_1 C1A_1 C8_1 116.83(12) .
C17A_1 C16A_1 C12A_1 121.28(15) .
C17A_1 C16A_1 H16A_1 119.4 .
C12A_1 C16A_1 H16A_1 119.4 .
C7_1 C6_1 C5_1 118.88(13) .
C7_1 C6_1 C12_1 118.69(13) .
C5_1 C6_1 C12_1 122.42(13) .
C9_1 C8_1 C7_1 120.11(13) .
C9_1 C8_1 C1A_1 118.52(13) .
C7_1 C8_1 C1A_1 121.22(13) .
C15A_1 C14A_1 C13A_1 121.27(14) .
C15A_1 C14A_1 H14A_1 119.4 .
C13A_1 C14A_1 H14A_1 119.4 .
C14A_1 C15A_1 C7A_1 120.97(14) .
C14A_1 C15A_1 H15A_1 119.5 .
C7A_1 C15A_1 H15A_1 119.5 .
C14_1 C15_1 C7_1 120.80(14) .
C14_1 C15_1 H15_1 119.6 .
C7_1 C15_1 H15_1 119.6 .
C19_1 C13_1 C12_1 119.99(15) .
C19_1 C13_1 C14_1 120.71(15) .
C12_1 C13_1 C14_1 119.25(14) .
C5_1 C10_1 C11_1 120.80(13) .
C5_1 C10_1 C9_1 120.74(13) .
C11_1 C10_1 C9_1 118.46(13) .
C15_1 C14_1 C13_1 121.37(14) .
C15_1 C14_1 H14_1 119.3 .
C13_1 C14_1 H14_1 119.3 .
C9A_1 C8A_1 C7A_1 119.98(13) .
C9A_1 C8A_1 C1_1 118.48(13) .
C7A_1 C8A_1 C1_1 121.34(13) .
C18A_1 C19A_1 C13A_1 121.02(16) .
C18A_1 C19A_1 H19A_1 119.5 .
C13A_1 C19A_1 H19A_1 119.5 .
C16_1 C17_1 C18_1 120.63(16) .
C16_1 C17_1 H17_1 119.7 .
C18_1 C17_1 H17_1 119.7 .
C18_1 C19_1 C13_1 121.13(16) .
C18_1 C19_1 H19_1 119.4 .
C13_1 C19_1 H19_1 119.4 .
C19A_1 C18A_1 C17A_1 119.28(15) .
C19A_1 C18A_1 H18A_1 120.4 .
C17A_1 C18A_1 H18A_1 120.4 .
C19_1 C18_1 C17_1 119.28(15) .
C19_1 C18_1 H18_1 120.4 .
C17_1 C18_1 H18_1 120.4 .
C2_2 O2_2 C1_2 123.03(12) .
O2_2 C2_2 C11_2 121.05(14) .
O2_2 C2_2 C3_2 117.11(13) .
C11_2 C2_2 C3_2 121.82(14) .
C5_2 C10_2 C11_2 120.96(13) .
C5_2 C10_2 C9_2 120.82(14) .
C11_2 C10_2 C9_2 118.21(13) .
C2_2 C11_2 C10_2 118.43(14) .
C2_2 C11_2 C9_2 118.65(14) 2_766
C10_2 C11_2 C9_2 122.92(13) 2_766
C3_2 C4_2 C5_2 121.56(14) .
C3_2 C4_2 H4_2 119.2 .
C5_2 C4_2 H4_2 119.2 .
C4_2 C3_2 C2_2 119.41(13) .
C4_2 C3_2 H3_2 120.3 .
C2_2 C3_2 H3_2 120.3 .
C8_2 C9_2 C10_2 119.76(14) .
C8_2 C9_2 C11_2 121.35(13) 2_766
C10_2 C9_2 C11_2 118.81(13) 2_766
C10_2 C5_2 C4_2 117.44(14) .
C10_2 C5_2 C6_2 119.34(13) .
C4_2 C5_2 C6_2 122.94(14) .
C9_2 C8_2 C7_2 120.39(13) .
C9_2 C8_2 C1_2 118.21(14) 2_766
C7_2 C8_2 C1_2 121.32(14) 2_766
C6_2 C7_2 C15_2 118.60(15) .
C6_2 C7_2 C8_2 119.22(14) .
C15_2 C7_2 C8_2 122.08(14) .
O1_2 C1_2 O2_2 114.76(14) .
O1_2 C1_2 C8_2 127.82(16) 2_766
O2_2 C1_2 C8_2 117.39(13) 2_766
C17_2 C16_2 C12_2 120.92(16) .
C17_2 C16_2 H16_2 119.5 .
C12_2 C16_2 H16_2 119.5 .
C7_2 C6_2 C5_2 118.76(14) .
C7_2 C6_2 C12_2 118.72(14) .
C5_2 C6_2 C12_2 122.44(14) .
C15_2 C14_2 C13_2 121.42(15) .
C15_2 C14_2 H14_2 119.3 .
C13_2 C14_2 H14_2 119.3 .
C19_2 C13_2 C12_2 119.62(16) .
C19_2 C13_2 C14_2 121.25(16) .
C12_2 C13_2 C14_2 119.02(15) .
C14_2 C15_2 C7_2 120.76(15) .
C14_2 C15_2 H15_2 119.6 .
C7_2 C15_2 H15_2 119.6 .
C16_2 C12_2 C13_2 117.58(15) .
C16_2 C12_2 C6_2 123.72(15) .
C13_2 C12_2 C6_2 118.55(14) .
C18_2 C19_2 C13_2 121.11(17) .
C18_2 C19_2 H19_2 119.4 .
C13_2 C19_2 H19_2 119.4 .
C16_2 C17_2 C18_2 120.78(17) .
C16_2 C17_2 H17_2 119.6 .
C18_2 C17_2 H17_2 119.6 .
C19_2 C18_2 C17_2 119.46(17) .
C19_2 C18_2 H18_2 120.3 .
C17_2 C18_2 H18_2 120.3 .

loop_
_geom_bond_atom_site_label_1
_geom_bond_atom_site_label_2
_geom_bond_distance
_geom_bond_site_symmetry_2
O2_1 C2_1 1.3674(17) .
O2_1 C1_1 1.3867(18) .
O2A_1 C2A_1 1.3683(17) .
O2A_1 C1A_1 1.3886(18) .
O1_1 C1_1 1.2059(18) .
O1A_1 C1A_1 1.2041(18) .
C3A_1 C4A_1 1.377(2) .
C3A_1 C2A_1 1.397(2) .
C3A_1 H3A_1 0.9500 .
C9_1 C8_1 1.3940(19) .
C9_1 C10_1 1.422(2) .
C9_1 C11A_1 1.438(2) .
C3_1 C4_1 1.374(2) .
C3_1 C2_1 1.397(2) .
C3_1 H3_1 0.9500 .
C4_1 C5_1 1.418(2) .
C4_1 H4_1 0.9500 .
C5_1 C10_1 1.414(2) .
C5_1 C6_1 1.450(2) .
C5A_1 C10A_1 1.4132(19) .
C5A_1 C4A_1 1.419(2) .
C5A_1 C6A_1 1.453(2) .
C12A_1 C13A_1 1.419(2) .
C12A_1 C16A_1 1.422(2) .
C12A_1 C6A_1 1.453(2) .
C12_1 C16_1 1.418(2) .
C12_1 C13_1 1.421(2) .
C12_1 C6_1 1.451(2) .
C11A_1 C2A_1 1.375(2) .
C11A_1 C10A_1 1.4224(19) .
C4A_1 H4A_1 0.9500 .
C16_1 C17_1 1.378(2) .
C16_1 H16_1 0.9500 .
C10A_1 C9A_1 1.4213(19) .
C11_1 C2_1 1.376(2) .
C11_1 C10_1 1.4210(19) .
C11_1 C9A_1 1.439(2) .
C13A_1 C19A_1 1.416(2) .
C13A_1 C14A_1 1.422(2) .
C1_1 C8A_1 1.470(2) .
C6A_1 C7A_1 1.417(2) .
C7_1 C6_1 1.417(2) .
C7_1 C15_1 1.438(2) .
C7_1 C8_1 1.441(2) .
C7A_1 C15A_1 1.436(2) .
C7A_1 C8A_1 1.443(2) .
C9A_1 C8A_1 1.3952(19) .
C17A_1 C16A_1 1.377(2) .
C17A_1 C18A_1 1.399(2) .
C17A_1 H17A_1 0.9500 .
C1A_1 C8_1 1.473(2) .
C16A_1 H16A_1 0.9500 .
C14A_1 C15A_1 1.356(2) .
C14A_1 H14A_1 0.9500 .
C15A_1 H15A_1 0.9500 .
C15_1 C14_1 1.356(2) .
C15_1 H15_1 0.9500 .
C13_1 C19_1 1.414(2) .
C13_1 C14_1 1.422(2) .
C14_1 H14_1 0.9500 .
C19A_1 C18A_1 1.372(3) .
C19A_1 H19A_1 0.9500 .
C17_1 C18_1 1.405(3) .
C17_1 H17_1 0.9500 .
C19_1 C18_1 1.369(3) .
C19_1 H19_1 0.9500 .
C18A_1 H18A_1 0.9500 .
C18_1 H18_1 0.9500 .
O2_2 C2_2 1.3702(18) .
O2_2 C1_2 1.391(2) .
O1_2 C1_2 1.205(2) .
C2_2 C11_2 1.378(2) .
C2_2 C3_2 1.397(2) .
C10_2 C5_2 1.410(2) .
C10_2 C11_2 1.422(2) .
C10_2 C9_2 1.422(2) .
C11_2 C9_2 1.434(2) 2_766
C4_2 C3_2 1.374(2) .
C4_2 C5_2 1.420(2) .
C4_2 H4_2 0.9500 .
C3_2 H3_2 0.9500 .
C9_2 C8_2 1.393(2) .
C9_2 C11_2 1.434(2) 2_766
C5_2 C6_2 1.446(2) .
C8_2 C7_2 1.444(2) .
C8_2 C1_2 1.476(2) 2_766
C7_2 C6_2 1.416(2) .
C7_2 C15_2 1.439(2) .
C1_2 C8_2 1.476(2) 2_766
C16_2 C17_2 1.377(2) .
C16_2 C12_2 1.419(2) .
C16_2 H16_2 0.9500 .
C6_2 C12_2 1.449(2) .
C14_2 C15_2 1.354(2) .
C14_2 C13_2 1.423(2) .
C14_2 H14_2 0.9500 .
C13_2 C19_2 1.414(2) .
C13_2 C12_2 1.423(2) .
C15_2 H15_2 0.9500 .
C19_2 C18_2 1.366(3) .
C19_2 H19_2 0.9500 .
C17_2 C18_2 1.407(3) .
C17_2 H17_2 0.9500 .
C18_2 H18_2 0.9500 .

loop_
_geom_torsion_atom_site_label_1
_geom_torsion_atom_site_label_2
_geom_torsion_atom_site_label_3
_geom_torsion_atom_site_label_4
_geom_torsion
_geom_torsion_site_symmetry_1
_geom_torsion_site_symmetry_4
C2_1 C3_1 C4_1 C5_1 -1.5(2) . .
C3_1 C4_1 C5_1 C10_1 7.1(2) . .
C3_1 C4_1 C5_1 C6_1 -176.60(13) . .
C8_1 C9_1 C11A_1 C2A_1 4.4(2) . .
C10_1 C9_1 C11A_1 C2A_1 -177.95(13) . .
C8_1 C9_1 C11A_1 C10A_1 -174.75(13) . .
C10_1 C9_1 C11A_1 C10A_1 2.9(2) . .
C2A_1 C3A_1 C4A_1 C5A_1 0.5(2) . .
C10A_1 C5A_1 C4A_1 C3A_1 -7.4(2) . .
C6A_1 C5A_1 C4A_1 C3A_1 175.17(14) . .
C13_1 C12_1 C16_1 C17_1 6.3(2) . .
C6_1 C12_1 C16_1 C17_1 -178.78(15) . .
C1A_1 O2A_1 C2A_1 C11A_1 -3.3(2) . .
C1A_1 O2A_1 C2A_1 C3A_1 179.22(13) . .
C10A_1 C11A_1 C2A_1 O2A_1 178.32(12) . .
C9_1 C11A_1 C2A_1 O2A_1 -0.8(2) . .
C10A_1 C11A_1 C2A_1 C3A_1 -4.3(2) . .
C9_1 C11A_1 C2A_1 C3A_1 176.54(13) . .
C4A_1 C3A_1 C2A_1 O2A_1 -176.97(12) . .
C4A_1 C3A_1 C2A_1 C11A_1 5.6(2) . .
C4A_1 C5A_1 C10A_1 C9A_1 -172.23(13) . .
C6A_1 C5A_1 C10A_1 C9A_1 5.3(2) . .
C4A_1 C5A_1 C10A_1 C11A_1 8.6(2) . .
C6A_1 C5A_1 C10A_1 C11A_1 -173.85(13) . .
C2A_1 C11A_1 C10A_1 C5A_1 -3.0(2) . .
C9_1 C11A_1 C10A_1 C5A_1 176.12(13) . .
C2A_1 C11A_1 C10A_1 C9A_1 177.80(13) . .
C9_1 C11A_1 C10A_1 C9A_1 -3.1(2) . .
C1_1 O2_1 C2_1 C11_1 1.1(2) . .
C1_1 O2_1 C2_1 C3_1 178.25(12) . .
C10_1 C11_1 C2_1 O2_1 -178.73(12) . .
C9A_1 C11_1 C2_1 O2_1 1.8(2) . .
C10_1 C11_1 C2_1 C3_1 4.2(2) . .
C9A_1 C11_1 C2_1 C3_1 -175.25(13) . .
C4_1 C3_1 C2_1 O2_1 178.40(12) . .
C4_1 C3_1 C2_1 C11_1 -4.5(2) . .
C16A_1 C12A_1 C13A_1 C19A_1 6.2(2) . .
C6A_1 C12A_1 C13A_1 C19A_1 179.83(16) . .
C16A_1 C12A_1 C13A_1 C14A_1 -169.94(15) . .
C6A_1 C12A_1 C13A_1 C14A_1 3.7(2) . .
C2_1 O2_1 C1_1 O1_1 179.34(13) . .
C2_1 O2_1 C1_1 C8A_1 -2.6(2) . .
C10A_1 C5A_1 C6A_1 C7A_1 -14.2(2) . .
C4A_1 C5A_1 C6A_1 C7A_1 163.17(14) . .
C10A_1 C5A_1 C6A_1 C12A_1 163.79(14) . .
C4A_1 C5A_1 C6A_1 C12A_1 -18.8(2) . .
C13A_1 C12A_1 C6A_1 C7A_1 -14.1(2) . .
C16A_1 C12A_1 C6A_1 C7A_1 159.10(15) . .
C13A_1 C12A_1 C6A_1 C5A_1 167.91(14) . .
C16A_1 C12A_1 C6A_1 C5A_1 -18.9(2) . .
C5A_1 C6A_1 C7A_1 C15A_1 -167.07(14) . .
C12A_1 C6A_1 C7A_1 C15A_1 14.8(2) . .
C5A_1 C6A_1 C7A_1 C8A_1 13.8(2) . .
C12A_1 C6A_1 C7A_1 C8A_1 -164.30(14) . .
C5A_1 C10A_1 C9A_1 C8A_1 4.1(2) . .
C11A_1 C10A_1 C9A_1 C8A_1 -176.67(12) . .
C5A_1 C10A_1 C9A_1 C11_1 -177.00(12) . .
C11A_1 C10A_1 C9A_1 C11_1 2.2(2) . .
C2_1 C11_1 C9A_1 C8A_1 -3.1(2) . .
C10_1 C11_1 C9A_1 C8A_1 177.48(13) . .
C2_1 C11_1 C9A_1 C10A_1 178.08(13) . .
C10_1 C11_1 C9A_1 C10A_1 -1.4(2) . .
C2A_1 O2A_1 C1A_1 O1A_1 -178.51(13) . .
C2A_1 O2A_1 C1A_1 C8_1 3.7(2) . .
C18A_1 C17A_1 C16A_1 C12A_1 0.0(3) . .
C13A_1 C12A_1 C16A_1 C17A_1 -4.5(2) . .
C6A_1 C12A_1 C16A_1 C17A_1 -177.81(16) . .
C15_1 C7_1 C6_1 C5_1 164.43(14) . .
C8_1 C7_1 C6_1 C5_1 -14.4(2) . .
C15_1 C7_1 C6_1 C12_1 -14.8(2) . .
C8_1 C7_1 C6_1 C12_1 166.43(14) . .
C10_1 C5_1 C6_1 C7_1 12.9(2) . .
C4_1 C5_1 C6_1 C7_1 -163.28(14) . .
C10_1 C5_1 C6_1 C12_1 -167.90(14) . .
C4_1 C5_1 C6_1 C12_1 15.9(2) . .
C16_1 C12_1 C6_1 C7_1 -159.22(15) . .
C13_1 C12_1 C6_1 C7_1 15.6(2) . .
C16_1 C12_1 C6_1 C5_1 21.6(2) . .
C13_1 C12_1 C6_1 C5_1 -163.58(14) . .
C10_1 C9_1 C8_1 C7_1 2.8(2) . .
C11A_1 C9_1 C8_1 C7_1 -179.51(13) . .
C10_1 C9_1 C8_1 C1A_1 178.51(13) . .
C11A_1 C9_1 C8_1 C1A_1 -3.8(2) . .
C6_1 C7_1 C8_1 C9_1 6.6(2) . .
C15_1 C7_1 C8_1 C9_1 -172.19(14) . .
C6_1 C7_1 C8_1 C1A_1 -168.98(14) . .
C15_1 C7_1 C8_1 C1A_1 12.3(2) . .
O1A_1 C1A_1 C8_1 C9_1 -177.49(15) . .
O2A_1 C1A_1 C8_1 C9_1 -0.1(2) . .
O1A_1 C1A_1 C8_1 C7_1 -1.9(3) . .
O2A_1 C1A_1 C8_1 C7_1 175.55(13) . .
C19A_1 C13A_1 C14A_1 C15A_1 -169.97(17) . .
C12A_1 C13A_1 C14A_1 C15A_1 6.2(3) . .
C13A_1 C14A_1 C15A_1 C7A_1 -5.5(3) . .
C6A_1 C7A_1 C15A_1 C14A_1 -5.3(2) . .
C8A_1 C7A_1 C15A_1 C14A_1 173.86(15) . .
C6_1 C7_1 C15_1 C14_1 3.4(2) . .
C8_1 C7_1 C15_1 C14_1 -177.80(15) . .
C16_1 C12_1 C13_1 C19_1 -7.5(2) . .
C6_1 C12_1 C13_1 C19_1 177.37(15) . .
C16_1 C12_1 C13_1 C14_1 170.06(15) . .
C6_1 C12_1 C13_1 C14_1 -5.1(2) . .
C4_1 C5_1 C10_1 C11_1 -7.2(2) . .
C6_1 C5_1 C10_1 C11_1 176.30(13) . .
C4_1 C5_1 C10_1 C9_1 172.78(13) . .
C6_1 C5_1 C10_1 C9_1 -3.7(2) . .
C2_1 C11_1 C10_1 C5_1 1.8(2) . .
C9A_1 C11_1 C10_1 C5_1 -178.74(13) . .
C2_1 C11_1 C10_1 C9_1 -178.22(13) . .
C9A_1 C11_1 C10_1 C9_1 1.2(2) . .
C8_1 C9_1 C10_1 C5_1 -4.2(2) . .
C11A_1 C9_1 C10_1 C5_1 178.06(12) . .
C8_1 C9_1 C10_1 C11_1 175.79(12) . .
C11A_1 C9_1 C10_1 C11_1 -1.9(2) . .
C7_1 C15_1 C14_1 C13_1 7.4(3) . .
C19_1 C13_1 C14_1 C15_1 171.02(17) . .
C12_1 C13_1 C14_1 C15_1 -6.5(3) . .
C10A_1 C9A_1 C8A_1 C7A_1 -4.6(2) . .
C11_1 C9A_1 C8A_1 C7A_1 176.53(13) . .
C10A_1 C9A_1 C8A_1 C1_1 -179.63(13) . .
C11_1 C9A_1 C8A_1 C1_1 1.5(2) . .
C6A_1 C7A_1 C8A_1 C9A_1 -4.5(2) . .
C15A_1 C7A_1 C8A_1 C9A_1 176.41(14) . .
C6A_1 C7A_1 C8A_1 C1_1 170.38(14) . .
C15A_1 C7A_1 C8A_1 C1_1 -8.7(2) . .
O1_1 C1_1 C8A_1 C9A_1 178.97(15) . .
O2_1 C1_1 C8A_1 C9A_1 1.2(2) . .
O1_1 C1_1 C8A_1 C7A_1 4.0(3) . .
O2_1 C1_1 C8A_1 C7A_1 -173.72(12) . .
C12A_1 C13A_1 C19A_1 C18A_1 -3.5(3) . .
C14A_1 C13A_1 C19A_1 C18A_1 172.61(17) . .
C12_1 C16_1 C17_1 C18_1 -0.4(3) . .
C12_1 C13_1 C19_1 C18_1 2.9(3) . .
C14_1 C13_1 C19_1 C18_1 -174.64(17) . .
C13A_1 C19A_1 C18A_1 C17A_1 -1.2(3) . .
C16A_1 C17A_1 C18A_1 C19A_1 3.0(3) . .
C13_1 C19_1 C18_1 C17_1 3.2(3) . .
C16_1 C17_1 C18_1 C19_1 -4.5(3) . .
C1_2 O2_2 C2_2 C11_2 3.7(2) . .
C1_2 O2_2 C2_2 C3_2 -178.07(14) . .
O2_2 C2_2 C11_2 C10_2 -178.74(13) . .
C3_2 C2_2 C11_2 C10_2 3.1(2) . .
O2_2 C2_2 C11_2 C9_2 0.8(2) . 2_766
C3_2 C2_2 C11_2 C9_2 -177.33(13) . 2_766
C5_2 C10_2 C11_2 C2_2 2.0(2) . .
C9_2 C10_2 C11_2 C2_2 -177.76(13) . .
C5_2 C10_2 C11_2 C9_2 -177.60(13) . 2_766
C9_2 C10_2 C11_2 C9_2 2.7(2) . 2_766
C5_2 C4_2 C3_2 C2_2 -1.2(2) . .
O2_2 C2_2 C3_2 C4_2 178.26(13) . .
C11_2 C2_2 C3_2 C4_2 -3.5(2) . .
C5_2 C10_2 C9_2 C8_2 -5.5(2) . .
C11_2 C10_2 C9_2 C8_2 174.25(14) . .
C5_2 C10_2 C9_2 C11_2 177.71(13) . 2_766
C11_2 C10_2 C9_2 C11_2 -2.6(2) . 2_766
C11_2 C10_2 C5_2 C4_2 -6.3(2) . .
C9_2 C10_2 C5_2 C4_2 173.40(14) . .
C11_2 C10_2 C5_2 C6_2 179.52(14) . .
C9_2 C10_2 C5_2 C6_2 -0.8(2) . .
C3_2 C4_2 C5_2 C10_2 6.0(2) . .
C3_2 C4_2 C5_2 C6_2 179.90(14) . .
C10_2 C9_2 C8_2 C7_2 1.0(2) . .
C11_2 C9_2 C8_2 C7_2 177.79(14) 2_766 .
C10_2 C9_2 C8_2 C1_2 177.73(14) . 2_766
C11_2 C9_2 C8_2 C1_2 -5.5(2) 2_766 2_766
C9_2 C8_2 C7_2 C6_2 9.6(2) . .
C1_2 C8_2 C7_2 C6_2 -166.95(15) 2_766 .
C9_2 C8_2 C7_2 C15_2 -166.70(16) . .
C1_2 C8_2 C7_2 C15_2 16.7(2) 2_766 .
C2_2 O2_2 C1_2 O1_2 178.32(14) . .
C2_2 O2_2 C1_2 C8_2 -3.5(2) . 2_766
C15_2 C7_2 C6_2 C5_2 160.79(15) . .
C8_2 C7_2 C6_2 C5_2 -15.7(2) . .
C15_2 C7_2 C6_2 C12_2 -16.0(2) . .
C8_2 C7_2 C6_2 C12_2 167.51(15) . .
C10_2 C5_2 C6_2 C7_2 11.4(2) . .
C4_2 C5_2 C6_2 C7_2 -162.46(15) . .
C10_2 C5_2 C6_2 C12_2 -171.94(14) . .
C4_2 C5_2 C6_2 C12_2 14.2(2) . .
C15_2 C14_2 C13_2 C19_2 169.94(17) . .
C15_2 C14_2 C13_2 C12_2 -6.1(3) . .
C13_2 C14_2 C15_2 C7_2 9.3(3) . .
C6_2 C7_2 C15_2 C14_2 2.0(3) . .
C8_2 C7_2 C15_2 C14_2 178.34(16) . .
C17_2 C16_2 C12_2 C13_2 6.2(3) . .
C17_2 C16_2 C12_2 C6_2 -178.20(16) . .
C19_2 C13_2 C12_2 C16_2 -8.4(2) . .
C14_2 C13_2 C12_2 C16_2 167.77(16) . .
C19_2 C13_2 C12_2 C6_2 175.77(16) . .
C14_2 C13_2 C12_2 C6_2 -8.1(2) . .
C7_2 C6_2 C12_2 C16_2 -156.55(17) . .
C5_2 C6_2 C12_2 C16_2 26.8(3) . .
C7_2 C6_2 C12_2 C13_2 19.0(2) . .
C5_2 C6_2 C12_2 C13_2 -157.65(16) . .
C12_2 C13_2 C19_2 C18_2 4.5(3) . .
C14_2 C13_2 C19_2 C18_2 -171.51(19) . .
C12_2 C16_2 C17_2 C18_2 0.0(3) . .
C13_2 C19_2 C18_2 C17_2 1.8(3) . .
C16_2 C17_2 C18_2 C19_2 -4.1(3) . .
